data_7123978
loop_
_publ_author_name
'Gong, Yaru'
'Tao, Yanli'
'Xu, Na'
'Sun, Chun-Yi'
'Wang, Xinlong'
'Su, Zhong-Min'

_publ_section_title
;
 Two polyoxovanadate-based metal-organic polyhedra with undiscovered
 &#x201C;Near-miss Johnson Solid&#x201D; geometry&#x2020;
;
_journal_name_full 'Chemical Communications'
_journal_paper_doi 10.1039/C9CC05984A
_journal_year 2019
_chemical_formula_moiety 'C108 H36 Cl4 Nb4 O176 S4 V40, 3(O4 S)'
_chemical_formula_sum 'C168 H276 Cl4 N30 Nb4 O180 S7 V40'
_chemical_formula_weight 8371.63
_space_group_crystal_system tetragonal
_space_group_IT_number 121
_space_group_name_Hall 'I -4 2'
_space_group_name_H-M_alt 'I -4 2 m'
_symmetry_space_group_name_Hall 'I -4 2'
_symmetry_space_group_name_H-M 'I -4 2 m'
_atom_sites_solution_hydrogens mixed
_audit_creation_date 2019-08-01
_audit_creation_method
;
Olex2 1.2-beta
(compiled 2018.05.29 svn.r3508 for OlexSys, GUI svn.r5506)
;
_audit_update_record
;
2019-08-01 deposited with the CCDC.    2019-08-12 downloaded from the CCDC.
;
_cell_angle_alpha 90
_cell_angle_beta 90
_cell_angle_gamma 90
_cell_formula_units_Z 2
_cell_length_a 21.854(3)
_cell_length_b 21.854(3)
_cell_length_c 44.273(6)
_cell_measurement_reflns_used 9928
_cell_measurement_temperature 273(2)
_cell_measurement_theta_max 24.34
_cell_measurement_theta_min 2.50
_cell_volume 21145(5)
_computing_cell_refinement 'SAINT v8.37A (Bruker, 2015)'
_computing_data_reduction 'SAINT v8.37A (Bruker, 2015)'
_computing_molecular_graphics 'Olex2 (Dolomanov et al., 2009)'
_computing_publication_material 'Olex2 (Dolomanov et al., 2009)'
_computing_structure_refinement 'ShelXL (Sheldrick, 2015)'
_computing_structure_solution 'SHELXT 2014/5 (Sheldrick, 2014)'
_diffrn_ambient_temperature 273.15
_diffrn_measured_fraction_theta_full 0.987
_diffrn_measured_fraction_theta_max 0.987
_diffrn_measurement_device_type 'Bruker APEX-II CCD'
_diffrn_measurement_method '\f and \w scans'
_diffrn_radiation_type MoK\a
_diffrn_radiation_wavelength 0.71073
_diffrn_reflns_av_R_equivalents 0.0960
_diffrn_reflns_av_unetI/netI 0.0696
_diffrn_reflns_Laue_measured_fraction_full 0.987
_diffrn_reflns_Laue_measured_fraction_max 0.987
_diffrn_reflns_limit_h_max 26
_diffrn_reflns_limit_h_min -26
_diffrn_reflns_limit_k_max 26
_diffrn_reflns_limit_k_min -25
_diffrn_reflns_limit_l_max 52
_diffrn_reflns_limit_l_min -51
_diffrn_reflns_number 54581
_diffrn_reflns_point_group_measured_fraction_full 0.989
_diffrn_reflns_point_group_measured_fraction_max 0.989
_diffrn_reflns_theta_full 25.109
_diffrn_reflns_theta_max 25.109
_diffrn_reflns_theta_min 2.948
_exptl_absorpt_coefficient_mu 1.077
_exptl_absorpt_correction_T_max 0.86
_exptl_absorpt_correction_T_min 0.84
_exptl_absorpt_correction_type multi-scan
_exptl_crystal_colour green
_exptl_crystal_density_diffrn 1.315
_exptl_crystal_description block
_exptl_crystal_F_000 8396
_exptl_crystal_size_max 0.24
_exptl_crystal_size_mid 0.22
_exptl_crystal_size_min 0.20
_refine_diff_density_max 0.761
_refine_diff_density_min -1.994
_refine_diff_density_rms 0.119
_refine_ls_abs_structure_details
;
 Refined as an inversion twin.
;
_refine_ls_abs_structure_Flack 0.08(5)
_refine_ls_extinction_method none
_refine_ls_goodness_of_fit_ref 1.009
_refine_ls_hydrogen_treatment constr
_refine_ls_matrix_type full
_refine_ls_number_parameters 487
_refine_ls_number_reflns 9693
_refine_ls_number_restraints 1094
_refine_ls_restrained_S_all 1.040
_refine_ls_R_factor_all 0.0957
_refine_ls_R_factor_gt 0.0647
_refine_ls_shift/su_max 0.000
_refine_ls_shift/su_mean 0.000
_refine_ls_structure_factor_coef Fsqd
_refine_ls_weighting_details 'w=1/[\s^2^(Fo^2^)+(0.1410P)^2^] where P=(Fo^2^+2Fc^2^)/3'
_refine_ls_weighting_scheme calc
_refine_ls_wR_factor_gt 0.1754
_refine_ls_wR_factor_ref 0.1979
_reflns_Friedel_coverage 0.871
_reflns_Friedel_fraction_full 0.991
_reflns_Friedel_fraction_max 0.991
_reflns_number_gt 7098
_reflns_number_total 9693
_reflns_threshold_expression 'I > 2\s(I)'
_cod_data_source_file c9cc05984a2.cif
_cod_data_source_block VMOP_27
_cod_original_cell_volume 21145(6)
_cod_database_code 7123978
_shelx_shelxl_version_number 2017/1
_shelx_space_group_comment
;
The symmetry employed for this shelxl refinement is uniquely defined
by the following loop, which should always be used as a source of
symmetry information in preference to the above space-group names.
They are only intended as comments.
;
_shelx_estimated_absorpt_t_max 0.54
_shelx_estimated_absorpt_t_min 0.21
_olex2_refinement_description
;
1. Twinned data refinement
 Scales: 0.92(6)
 0.08(6)
2. Fixed Uiso
 At 1.2 times of:
  All C(H) groups
3. Restrained distances
 O24-V1
 2.4 with sigma of 0.02
 V2-O25
 2.4 with sigma of 0.02
 Nb1-O26
 2.35 with sigma of 0.02
 S2-O26 = S1-O26
 1.45 with sigma of 0.02
 S1-O25
 1.45 with sigma of 0.02
 S1-O24 = S2-O24
 1.45 with sigma of 0.02
 S2-O27
 1.45 with sigma of 0.02
 V3-O27
 2.45 with sigma of 0.02
 S3-O29 = S3-O28 = S3-O30 = S3-O31
 1.45 with sigma of 0.02
4. Uiso/Uaniso restraints and constraints
C1 \\sim C2 \\sim C3 \\sim C4 \\sim C5 \\sim C6 \\sim C7 \\sim C8 \\sim C9
\\sim C10 \\sim C11 \\sim C12 \\sim C13 \\sim C14 \\sim C15 \\sim O1 \\sim O2
\\sim O3 \\sim O4 \\sim O5 \\sim O6 \\sim O7 \\sim O8 \\sim O9 \\sim O10 \\sim
O11 \\sim O12 \\sim O13 \\sim O14 \\sim O15 \\sim O16 \\sim O17 \\sim O18 \\sim
O19 \\sim O20 \\sim O21 \\sim O22 \\sim O23 \\sim O24 \\sim O25 \\sim O26 \\sim
O27 \\sim O28 \\sim O29 \\sim O30 \\sim O31 \\sim O32 \\sim O33 \\sim S1 \\sim
S2 \\sim S3 \\sim S4: within 3.8A with sigma of 0.01 and sigma for terminal
atoms of 0.03
5. Others
 Fixed Sof: S1(0.25) S2(0.25) O25(0.5) S3(0.25) O28(0.25) O29(0.25) O30(0.25)
 O31(0.25) S4(0.125) O32(0.25) O33(0.25)
6.a Riding coordinates:
 C7(H7)
6.b Aromatic/amide H refined with riding coordinates:
 C2(H2), C11(H11), C12(H12), C14(H14)
;
_olex2_submission_special_instructions 'No special instructions were received'

loop_
_space_group_symop_operation_xyz
'x, y, z'
'y, -x, -z'
'-x, -y, z'
'-y, x, -z'
'x, -y, -z'
'-y, -x, z'
'-x, y, -z'
'y, x, z'
'x+1/2, y+1/2, z+1/2'
'y+1/2, -x+1/2, -z+1/2'
'-x+1/2, -y+1/2, z+1/2'
'-y+1/2, x+1/2, -z+1/2'
'x+1/2, -y+1/2, -z+1/2'
'-y+1/2, -x+1/2, z+1/2'
'-x+1/2, y+1/2, -z+1/2'
'y+1/2, x+1/2, z+1/2'

loop_
_atom_site_label
_atom_site_type_symbol
_atom_site_fract_x
_atom_site_fract_y
_atom_site_fract_z
_atom_site_U_iso_or_equiv
_atom_site_adp_type
_atom_site_occupancy
_atom_site_site_symmetry_order
_atom_site_calc_flag
_atom_site_refinement_flags_posn
_atom_site_refinement_flags_adp
_atom_site_refinement_flags_occupancy
_atom_site_disorder_assembly
_atom_site_disorder_group
Nb1 Nb 0.28426(4) 0.28426(4) 0.05961(3) 0.0427(4) Uani 1 2 d DS T P . .
V1 V 0.16384(8) 0.34466(8) 0.03392(4) 0.0413(4) Uani 1 1 d D . . . .
V2 V 0.18127(8) 0.29572(8) 0.11025(4) 0.0403(4) Uani 1 1 d D . . . .
V3 V 0.28130(7) 0.28130(7) -0.01218(5) 0.0355(5) Uani 1 2 d DS T P A .
V4 V -0.21153(9) 0.21153(9) 0.23742(6) 0.0500(7) Uani 1 2 d S T P . .
V5 V -0.11935(9) 0.11935(9) 0.24831(6) 0.0469(7) Uani 1 2 d S T P . .
V6 V -0.09974(9) 0.25725(8) 0.21024(4) 0.0441(5) Uani 1 1 d . . . . .
V7 V -0.24055(8) 0.24055(8) 0.17486(6) 0.0449(6) Uani 1 2 d S T P . .
Cl1 Cl -0.14389(14) 0.14389(14) 0.18257(9) 0.0550(10) Uani 1 2 d S T P . .
S1 S 0.1778(4) 0.1778(4) 0.0525(2) 0.083(2) Uani 0.5 2 d DS TU P A 1
S2 S 0.1793(5) 0.1793(5) 0.0225(3) 0.111(2) Uani 0.5 2 d DS TU P A 2
O1 O 0.2032(4) 0.2926(5) -0.0365(2) 0.0686(19) Uani 1 1 d . U . . .
O2 O 0.1587(4) 0.2305(4) 0.14122(19) 0.0604(18) Uani 1 1 d . U . . .
O3 O -0.0733(4) 0.3180(4) 0.22427(18) 0.058(2) Uani 1 1 d . U . . .
O4 O 0.1880(4) 0.3509(4) 0.13372(18) 0.060(2) Uani 1 1 d . U . . .
O5 O 0.2450(4) 0.3239(4) 0.02132(19) 0.0615(17) Uani 1 1 d . U . . .
O6 O -0.1790(3) 0.2670(4) 0.14410(17) 0.0502(17) Uani 1 1 d . U . . .
O7 O -0.1053(4) 0.1053(4) 0.2829(2) 0.055(3) Uani 1 2 d S TU P . .
O8 O 0.3276(4) 0.3276(4) -0.0296(3) 0.059(3) Uani 1 2 d S TU P . .
O9 O -0.0211(3) 0.2104(4) 0.20651(16) 0.0489(16) Uani 1 1 d . U . . .
O10 O -0.1276(3) 0.2087(4) 0.24532(16) 0.0484(16) Uani 1 1 d . U . . .
O11 O -0.0867(3) 0.2750(4) 0.16544(16) 0.0496(16) Uani 1 1 d . U . . .
O12 O -0.2915(4) 0.2915(4) 0.1703(3) 0.064(3) Uani 1 2 d S TU P . .
O13 O 0.2628(4) 0.2628(4) 0.1050(3) 0.058(2) Uani 1 2 d S TU P . .
O14 O -0.0338(4) 0.1226(4) 0.23148(17) 0.0505(17) Uani 1 1 d . U . . .
O15 O 0.1271(4) 0.3207(5) -0.0068(2) 0.072(2) Uani 1 1 d . U . . .
O16 O 0.0801(4) 0.3275(4) 0.05109(19) 0.0661(18) Uani 1 1 d . U . . .
O17 O 0.0923(4) 0.3011(4) 0.10032(18) 0.0631(18) Uani 1 1 d . U . . .
O18 O 0.1582(5) 0.4173(4) 0.0311(2) 0.076(3) Uani 1 1 d . U . . .
O19 O 0.2041(4) 0.3287(4) 0.07099(18) 0.0588(17) Uani 1 1 d . U . . .
O20 O 0.3385(3) 0.3385(3) 0.0679(2) 0.051(3) Uani 1 2 d S TU P . .
O21 O -0.2696(3) 0.1884(3) 0.20832(16) 0.0493(18) Uani 1 1 d . U . . .
O22 O -0.2464(4) 0.2464(4) 0.2643(3) 0.062(3) Uani 1 2 d S TU P . .
O23 O 0.1366(5) 0.1366(5) 0.0393(4) 0.099(3) Uani 1 2 d S TU P . .
O24 O 0.1471(5) 0.2350(5) 0.0324(3) 0.099(2) Uani 1 1 d D U . . .
O25 O 0.1492(9) 0.2041(8) 0.0816(4) 0.079(2) Uani 0.5 1 d D U . . .
O26 O 0.2151(4) 0.2151(4) 0.0439(3) 0.095(2) Uani 1 2 d DS TU P A .
O27 O 0.2022(5) 0.2022(5) -0.0064(4) 0.100(3) Uani 1 2 d DS TU P . .
C1 C 0.1796(5) 0.1796(5) 0.1487(4) 0.052(3) Uani 1 2 d S TU P . .
C2 C 0.0906(5) 0.1680(5) 0.1833(3) 0.049(2) Uani 1 1 d . U . . .
H2 H 0.076599 0.205812 0.176534 0.059 Uiso 1 1 calc R . . . .
C3 C 0.0570(5) 0.1350(5) 0.2045(3) 0.051(2) Uani 1 1 d . U . . .
C4 C -0.0038(5) 0.1563(5) 0.2153(2) 0.048(2) Uani 1 1 d . U . . .
C5 C 0.0591(6) 0.3150(6) 0.0776(3) 0.060(2) Uani 1 1 d . U . . .
C6 C -0.1227(5) 0.2753(5) 0.1436(2) 0.045(2) Uani 1 1 d . U . . .
C7 C 0.0783(5) 0.0783(5) 0.2141(4) 0.047(3) Uani 1 2 d S TU P . .
H7 H 0.054259 0.054260 0.226733 0.057 Uiso 1 2 d RS T P . .
C8 C 0.1445(6) 0.1445(6) 0.1723(4) 0.051(3) Uani 1 2 d S TU P . .
C9 C -0.0953(5) 0.2887(6) 0.1129(2) 0.049(2) Uani 1 1 d . U . . .
C10 C -0.0057(6) 0.3079(6) 0.0806(3) 0.055(2) Uani 1 1 d . U . . .
C11 C -0.0447(5) 0.3113(6) 0.0556(3) 0.052(2) Uani 1 1 d . U . . .
H11 H -0.028509 0.320030 0.036652 0.062 Uiso 1 1 calc R . . . .
C12 C -0.0330(5) 0.2943(6) 0.1097(3) 0.0515(19) Uani 1 1 d . U . . .
H12 H -0.007875 0.289267 0.126490 0.062 Uiso 1 1 calc R . . . .
C13 C -0.1080(5) 0.3019(6) 0.0587(3) 0.053(2) Uani 1 1 d . U . . .
C14 C -0.1341(5) 0.2908(6) 0.0877(2) 0.049(2) Uani 1 1 d . U . . .
H14 H -0.175991 0.284967 0.089818 0.059 Uiso 1 1 calc R . . . .
C15 C 0.1509(7) 0.3077(7) -0.0329(3) 0.071(3) Uani 1 1 d . U . . .
S3 S -0.1219(9) 0.4073(9) 0.2952(4) 0.098(5) Uani 0.25 1 d D U . . .
O28 O -0.1423(17) 0.4434(15) 0.3212(7) 0.067(8) Uani 0.25 1 d D U . . .
O29 O -0.105(2) 0.4424(18) 0.2688(8) 0.081(8) Uani 0.25 1 d D U . . .
O30 O -0.1714(16) 0.3629(17) 0.2859(9) 0.081(8) Uani 0.25 1 d D U . . .
O31 O -0.0734(15) 0.3619(17) 0.3037(8) 0.078(8) Uani 0.25 1 d D U . . .
S4 S 0.500000 0.2964(16) 0.000000 0.114(8) Uani 0.25 2 d S TU P . .
O32 O 0.4624(13) 0.2566(17) -0.0255(9) 0.067(8) Uani 0.25 1 d . U . . .
O33 O 0.4518(14) 0.3303(19) 0.0172(9) 0.075(8) Uani 0.25 1 d . U . . .

loop_
_atom_site_aniso_label
_atom_site_aniso_U_11
_atom_site_aniso_U_22
_atom_site_aniso_U_33
_atom_site_aniso_U_23
_atom_site_aniso_U_13
_atom_site_aniso_U_12
Nb1 0.0466(5) 0.0466(5) 0.0349(7) -0.0027(4) -0.0027(4) -0.0060(7)
V1 0.0470(10) 0.0435(10) 0.0333(9) -0.0001(8) 0.0001(8) -0.0047(8)
V2 0.0476(10) 0.0453(10) 0.0279(9) -0.0040(8) -0.0042(8) -0.0025(8)
V3 0.0381(8) 0.0381(8) 0.0302(12) -0.0001(7) -0.0001(7) -0.0046(11)
V4 0.0578(10) 0.0578(10) 0.0344(13) -0.0098(9) 0.0098(9) 0.0111(15)
V5 0.0563(10) 0.0563(10) 0.0280(13) -0.0055(8) 0.0055(8) 0.0053(14)
V6 0.0528(11) 0.0483(10) 0.0313(9) -0.0103(8) 0.0029(8) 0.0051(9)
V7 0.0495(9) 0.0495(9) 0.0359(14) -0.0075(8) 0.0075(8) 0.0076(12)
Cl1 0.0620(15) 0.0620(15) 0.041(2) -0.0081(13) 0.0081(13) 0.008(2)
S1 0.090(3) 0.090(3) 0.068(4) -0.011(3) -0.011(3) -0.026(4)
S2 0.118(3) 0.118(3) 0.098(4) -0.001(3) -0.001(3) -0.009(4)
O1 0.055(4) 0.097(4) 0.054(4) -0.013(4) -0.003(3) 0.001(4)
O2 0.061(4) 0.067(4) 0.054(4) 0.008(3) 0.001(3) 0.003(4)
O3 0.075(5) 0.056(5) 0.043(4) -0.019(4) 0.005(4) -0.002(4)
O4 0.069(5) 0.068(5) 0.042(5) -0.016(4) -0.009(4) 0.001(4)
O5 0.064(3) 0.077(4) 0.044(3) -0.005(3) -0.001(3) -0.008(3)
O6 0.046(3) 0.066(4) 0.038(3) -0.005(3) 0.007(3) -0.005(3)
O7 0.066(4) 0.066(4) 0.034(6) -0.002(4) 0.002(4) -0.004(6)
O8 0.059(4) 0.059(4) 0.059(7) 0.008(4) 0.008(4) -0.001(6)
O9 0.052(3) 0.057(3) 0.038(3) -0.002(3) 0.004(3) 0.011(3)
O10 0.053(4) 0.056(4) 0.036(3) -0.010(3) 0.005(3) 0.008(3)
O11 0.053(3) 0.060(4) 0.036(3) 0.000(3) 0.004(3) 0.001(3)
O12 0.070(5) 0.070(5) 0.052(7) 0.003(4) -0.003(4) 0.002(6)
O13 0.064(3) 0.064(3) 0.044(4) 0.000(3) 0.000(3) -0.011(4)
O14 0.053(4) 0.059(4) 0.039(3) 0.006(3) 0.009(3) 0.006(3)
O15 0.066(4) 0.100(4) 0.052(4) -0.013(4) -0.002(3) -0.003(4)
O16 0.061(4) 0.090(4) 0.048(3) 0.010(3) 0.002(3) -0.005(4)
O17 0.060(3) 0.086(4) 0.044(3) 0.006(3) -0.007(3) -0.002(3)
O18 0.111(7) 0.047(4) 0.068(6) -0.004(4) 0.021(5) 0.004(5)
O19 0.061(3) 0.071(4) 0.045(3) 0.001(3) 0.000(3) -0.004(3)
O20 0.052(4) 0.052(4) 0.051(6) -0.009(3) -0.009(3) -0.010(5)
O21 0.057(4) 0.051(4) 0.040(4) -0.007(3) 0.009(3) 0.010(4)
O22 0.069(5) 0.069(5) 0.047(7) -0.018(4) 0.018(4) -0.012(6)
O23 0.098(4) 0.098(4) 0.101(6) -0.008(4) -0.008(4) -0.025(5)
O24 0.104(4) 0.108(4) 0.085(4) -0.005(4) 0.001(3) -0.005(4)
O25 0.083(4) 0.087(4) 0.066(4) 0.001(4) 0.000(4) -0.015(4)
O26 0.104(3) 0.104(3) 0.079(4) -0.008(3) -0.008(3) -0.016(4)
O27 0.107(3) 0.107(3) 0.086(5) -0.004(3) -0.004(3) -0.013(5)
C1 0.055(4) 0.055(4) 0.045(5) 0.005(3) 0.005(3) -0.001(5)
C2 0.052(4) 0.051(4) 0.044(4) -0.001(4) 0.007(4) 0.008(4)
C3 0.060(4) 0.053(4) 0.039(4) 0.005(4) 0.004(4) 0.004(4)
C4 0.055(4) 0.053(4) 0.037(4) -0.003(4) 0.004(4) 0.005(4)
C5 0.057(4) 0.078(4) 0.044(4) 0.003(4) -0.002(4) -0.003(4)
C6 0.046(4) 0.057(5) 0.031(4) -0.001(4) 0.001(4) 0.000(4)
C7 0.052(3) 0.052(3) 0.039(5) 0.003(3) 0.003(3) 0.007(5)
C8 0.054(3) 0.054(3) 0.044(5) 0.001(3) 0.001(3) 0.010(5)
C9 0.047(4) 0.065(4) 0.036(4) 0.002(4) 0.000(3) -0.002(4)
C10 0.051(4) 0.076(5) 0.037(4) 0.007(4) 0.001(4) -0.004(4)
C11 0.045(4) 0.073(4) 0.038(4) 0.007(4) -0.002(4) -0.001(4)
C12 0.048(4) 0.070(4) 0.036(4) 0.004(4) 0.001(3) -0.003(4)
C13 0.047(4) 0.072(5) 0.038(4) 0.002(4) -0.004(4) -0.006(4)
C14 0.047(4) 0.067(4) 0.033(4) 0.000(4) -0.002(4) -0.007(4)
C15 0.070(5) 0.088(5) 0.056(5) -0.014(5) -0.001(5) -0.009(5)
S3 0.100(11) 0.102(11) 0.093(11) 0.007(10) 0.024(10) 0.007(10)
O28 0.079(16) 0.068(16) 0.055(15) -0.007(14) 0.030(14) 0.003(15)
O29 0.091(17) 0.081(16) 0.072(16) 0.021(15) 0.017(15) 0.003(15)
O30 0.093(15) 0.081(15) 0.068(15) -0.008(14) 0.036(14) -0.020(14)
O31 0.068(15) 0.098(17) 0.067(15) 0.002(15) 0.043(14) 0.018(15)
S4 0.072(13) 0.121(19) 0.15(2) 0.000 0.025(15) 0.000
O32 0.033(13) 0.076(17) 0.091(19) -0.006(16) 0.019(14) -0.004(13)
O33 0.034(13) 0.097(18) 0.093(18) 0.006(16) -0.009(14) -0.006(14)

loop_
_atom_type_symbol
_atom_type_description
_atom_type_scat_dispersion_real
_atom_type_scat_dispersion_imag
_atom_type_scat_source
C C 0.0033 0.0016 'International Tables Vol C Tables 4.2.6.8 and 6.1.1.4'
H H 0.0000 0.0000 'International Tables Vol C Tables 4.2.6.8 and 6.1.1.4'
Cl Cl 0.1484 0.1585 'International Tables Vol C Tables 4.2.6.8 and 6.1.1.4'
Nb Nb -2.0727 0.6215 'International Tables Vol C Tables 4.2.6.8 and 6.1.1.4'
O O 0.0106 0.0060 'International Tables Vol C Tables 4.2.6.8 and 6.1.1.4'
S S 0.1246 0.1234 'International Tables Vol C Tables 4.2.6.8 and 6.1.1.4'
V V 0.3005 0.5294 'International Tables Vol C Tables 4.2.6.8 and 6.1.1.4'
N N 0.0061 0.0033 'International Tables Vol C Tables 4.2.6.8 and 6.1.1.4'

loop_
_geom_angle_atom_site_label_1
_geom_angle_atom_site_label_2
_geom_angle_atom_site_label_3
_geom_angle
_geom_angle_site_symmetry_1
_geom_angle_site_symmetry_3
V1 Nb1 V1 124.58(8) 8 .
V1 Nb1 V2 68.39(5) . .
V1 Nb1 V2 68.39(5) 8 8
V1 Nb1 V2 127.91(6) . 8
V1 Nb1 V2 127.91(6) 8 .
V1 Nb1 V3 68.36(4) 8 .
V1 Nb1 V3 68.36(4) . .
V2 Nb1 V2 67.42(7) . 8
V3 Nb1 V2 133.67(5) . .
V3 Nb1 V2 133.67(5) . 8
O5 Nb1 V1 103.0(2) . 8
O5 Nb1 V1 36.0(2) 8 8
O5 Nb1 V1 103.0(2) 8 .
O5 Nb1 V1 36.0(2) . .
O5 Nb1 V2 104.4(2) 8 8
O5 Nb1 V2 153.7(2) 8 .
O5 Nb1 V2 153.7(2) . 8
O5 Nb1 V2 104.4(2) . .
O5 Nb1 V3 35.8(2) 8 .
O5 Nb1 V3 35.8(2) . .
O5 Nb1 O5 71.4(5) . 8
O5 Nb1 O13 140.5(3) . .
O5 Nb1 O13 140.5(3) 8 .
O5 Nb1 O26 75.6(4) 8 .
O5 Nb1 O26 75.6(4) . .
O13 Nb1 V1 104.50(13) . 8
O13 Nb1 V1 104.50(13) . .
O13 Nb1 V2 36.19(11) . .
O13 Nb1 V2 36.19(11) . 8
O13 Nb1 V3 160.1(3) . .
O13 Nb1 O26 89.8(5) . .
O19 Nb1 V1 35.3(2) 8 8
O19 Nb1 V1 35.3(2) . .
O19 Nb1 V1 146.6(2) . 8
O19 Nb1 V1 146.6(2) 8 .
O19 Nb1 V2 36.1(2) 8 8
O19 Nb1 V2 103.1(2) 8 .
O19 Nb1 V2 103.1(2) . 8
O19 Nb1 V2 36.1(2) . .
O19 Nb1 V3 103.7(2) 8 .
O19 Nb1 V3 103.7(2) . .
O19 Nb1 O5 138.0(3) . 8
O19 Nb1 O5 138.0(3) 8 .
O19 Nb1 O5 69.8(3) 8 8
O19 Nb1 O5 69.8(3) . .
O19 Nb1 O13 71.6(2) 8 .
O19 Nb1 O13 71.6(2) . .
O19 Nb1 O19 137.5(5) 8 .
O19 Nb1 O26 79.7(3) 8 .
O19 Nb1 O26 79.7(3) . .
O20 Nb1 V1 111.36(12) . .
O20 Nb1 V1 111.36(12) . 8
O20 Nb1 V2 106.4(3) . .
O20 Nb1 V2 106.4(3) . 8
O20 Nb1 V3 104.0(4) . .
O20 Nb1 O5 99.9(4) . 8
O20 Nb1 O5 99.9(4) . .
O20 Nb1 O13 95.9(5) . .
O20 Nb1 O19 102.1(3) . 8
O20 Nb1 O19 102.1(3) . .
O20 Nb1 O26 174.4(5) . .
O26 Nb1 V1 67.00(12) . .
O26 Nb1 V1 67.00(12) . 8
O26 Nb1 V2 78.2(3) . .
O26 Nb1 V2 78.2(3) . 8
O26 Nb1 V3 70.4(4) . .
O5 V1 Nb1 39.9(3) . .
O5 V1 O15 92.6(4) . .
O5 V1 O16 155.0(4) . .
O5 V1 O24 84.1(4) . .
O15 V1 Nb1 122.6(3) . .
O15 V1 O24 70.3(4) . .
O16 V1 Nb1 122.9(3) . .
O16 V1 O15 85.9(4) . .
O16 V1 O24 71.9(4) . .
O18 V1 Nb1 120.6(4) . .
O18 V1 O5 106.5(5) . .
O18 V1 O15 98.9(5) . .
O18 V1 O16 98.3(5) . .
O18 V1 O19 106.7(5) . .
O18 V1 O24 165.5(5) . .
O19 V1 Nb1 39.0(3) . .
O19 V1 O5 77.2(4) . .
O19 V1 O15 154.2(4) . .
O19 V1 O16 93.5(4) . .
O19 V1 O24 85.0(4) . .
O24 V1 Nb1 73.9(3) . .
O2 V2 Nb1 126.1(3) . .
O4 V2 Nb1 116.8(3) . .
O4 V2 O2 96.5(4) . .
O4 V2 O13 105.8(4) . .
O4 V2 O17 100.8(4) . .
O4 V2 O19 106.1(4) . .
O13 V2 Nb1 40.2(3) . .
O13 V2 O2 92.5(4) . .
O13 V2 O17 153.2(4) . .
O13 V2 O19 78.1(4) . .
O17 V2 Nb1 122.5(2) . .
O17 V2 O2 87.4(3) . .
O19 V2 Nb1 38.7(2) . .
O19 V2 O2 157.1(4) . .
O19 V2 O17 91.8(3) . .
O1 V3 Nb1 123.0(3) . .
O1 V3 Nb1 123.0(3) 8 .
O1 V3 O1 85.6(5) . 8
O1 V3 O27 63.3(4) . .
O1 V3 O27 63.3(4) 8 .
O5 V3 Nb1 39.4(3) . .
O5 V3 Nb1 39.4(3) 8 .
O5 V3 O1 90.2(4) . .
O5 V3 O1 90.2(4) 8 8
O5 V3 O1 149.9(4) 8 .
O5 V3 O1 149.9(4) . 8
O5 V3 O5 78.7(5) 8 .
O5 V3 O27 88.2(4) 8 .
O5 V3 O27 88.2(4) . .
O8 V3 Nb1 116.7(4) . .
O8 V3 O1 101.2(4) . 8
O8 V3 O1 101.2(4) . .
O8 V3 O5 108.8(4) . 8
O8 V3 O5 108.8(4) . .
O8 V3 O27 157.7(6) . .
O27 V3 Nb1 85.6(4) . .
V5 V4 V6 73.87(7) . .
V5 V4 V6 73.87(7) . 6
V5 V4 V7 117.55(11) . .
V5 V4 Cl1 58.88(11) . .
V6 V4 V6 114.08(11) 6 .
V6 V4 V7 73.37(7) . .
V6 V4 V7 73.37(7) 6 .
V6 V4 Cl1 57.04(5) 6 .
V6 V4 Cl1 57.04(5) . .
V7 V4 Cl1 58.67(10) . .
O10 V4 V5 42.4(3) . .
O10 V4 V5 42.4(3) 6 .
O10 V4 V6 112.8(3) 6 .
O10 V4 V6 42.5(2) 6 6
O10 V4 V6 112.8(3) . 6
O10 V4 V6 42.5(2) . .
O10 V4 V7 113.5(2) . .
O10 V4 V7 113.5(2) 6 .
O10 V4 Cl1 71.0(2) . .
O10 V4 Cl1 71.0(2) 6 .
O10 V4 O10 84.3(5) . 6
O10 V4 O21 83.5(3) . 6
O10 V4 O21 83.5(3) 6 .
O10 V4 O21 141.5(3) 6 6
O10 V4 O21 141.5(3) . .
O21 V4 V5 113.5(2) 6 .
O21 V4 V5 113.5(2) . .
O21 V4 V6 41.9(2) 6 .
O21 V4 V6 112.2(2) . .
O21 V4 V6 41.9(2) . 6
O21 V4 V6 112.2(2) 6 6
O21 V4 V7 42.1(2) . .
O21 V4 V7 42.1(2) 6 .
O21 V4 Cl1 70.6(2) 6 .
O21 V4 Cl1 70.6(2) . .
O21 V4 O21 83.8(5) . 6
O22 V4 V5 122.6(5) . .
O22 V4 V6 122.94(5) . 6
O22 V4 V6 122.94(5) . .
O22 V4 V7 119.9(5) . .
O22 V4 Cl1 178.6(5) . .
O22 V4 O10 110.0(4) . 6
O22 V4 O10 110.1(4) . .
O22 V4 O21 108.4(4) . 6
O22 V4 O21 108.4(4) . .
O7 V5 V4 115.4(4) . .
O7 V5 O10 105.9(4) . 6
O7 V5 O10 105.9(4) . .
O7 V5 O14 100.6(4) . 6
O7 V5 O14 100.6(4) . .
O10 V5 V4 39.9(2) . .
O10 V5 V4 39.9(2) 6 .
O10 V5 O10 79.3(5) 6 .
O10 V5 O14 91.4(3) 6 6
O10 V5 O14 153.4(3) . 6
O10 V5 O14 91.4(3) . .
O10 V5 O14 153.4(3) 6 .
O14 V5 V4 124.1(2) 6 .
O14 V5 V4 124.1(2) . .
O14 V5 O14 86.0(5) 6 .
O3 V6 V4 115.8(3) . .
O3 V6 O9 98.5(4) . .
O3 V6 O10 104.8(4) . .
O3 V6 O11 99.9(4) . .
O3 V6 O21 105.3(4) . 6
O9 V6 V4 125.4(2) . .
O9 V6 O11 84.1(3) . .
O10 V6 V4 39.7(2) . .
O10 V6 O9 93.1(3) . .
O10 V6 O11 155.3(3) . .
O11 V6 V4 125.9(2) . .
O21 V6 V4 39.8(2) 6 .
O21 V6 O9 156.0(3) 6 .
O21 V6 O10 78.7(3) 6 .
O21 V6 O11 94.0(3) 6 .
O6 V7 V4 124.3(2) 6 .
O6 V7 V4 124.3(2) . .
O6 V7 O6 85.7(5) 6 .
O12 V7 V4 115.2(5) . .
O12 V7 O6 100.5(4) . 6
O12 V7 O6 100.5(4) . .
O12 V7 O21 105.9(4) . 6
O12 V7 O21 105.9(4) . .
O21 V7 V4 39.7(2) 6 .
O21 V7 V4 39.7(2) . .
O21 V7 O6 91.7(3) . 6
O21 V7 O6 91.7(3) 6 .
O21 V7 O6 153.4(3) 6 6
O21 V7 O6 153.4(3) . .
O21 V7 O21 78.9(5) 6 .
O23 S1 O24 90.0(7) . .
O23 S1 O24 90.0(7) . 8
O23 S1 O25 109.1(11) . 8
O23 S1 O25 109.1(11) . .
O24 S1 O24 108.5(10) . 8
O25 S1 O24 153.5(10) 8 .
O25 S1 O24 90.3(9) 8 8
O25 S1 O24 153.5(10) . 8
O25 S1 O24 90.3(9) . .
O25 S1 O25 66.5(16) . 8
O26 S1 O23 137.3(14) . .
O26 S1 O24 66.6(6) . 8
O26 S1 O24 66.6(6) . .
O26 S1 O25 106.4(11) . .
O26 S1 O25 106.4(11) . 8
O24 S2 O23 94.0(8) 8 .
O24 S2 O23 94.0(8) . .
O24 S2 O24 134.7(14) 8 .
O26 S2 O23 110.1(13) . .
O26 S2 O24 67.7(7) . 8
O26 S2 O24 67.7(7) . .
O26 S2 O27 101.6(13) . .
O27 S2 O23 148.3(14) . .
O27 S2 O24 98.1(8) . 8
O27 S2 O24 98.1(8) . .
C15 O1 V3 139.6(10) . .
C1 O2 V2 135.6(9) . .
V1 O5 Nb1 104.0(4) . .
V1 O5 V3 136.3(5) . .
V3 O5 Nb1 104.9(4) . .
C6 O6 V7 135.9(7) . .
C4 O9 V6 133.5(7) . .
V4 O10 V5 97.8(4) . .
V4 O10 V6 97.9(4) . .
V5 O10 V6 123.9(4) . .
C6 O11 V6 131.8(7) . .
V2 O13 Nb1 103.6(4) . .
V2 O13 Nb1 103.6(4) 8 .
V2 O13 V2 132.0(6) . 8
C4 O14 V5 137.6(8) . .
C15 O15 V1 133.2(9) . .
C5 O16 V1 134.9(8) . .
C5 O17 V2 137.8(8) . .
V1 O19 Nb1 105.6(4) . .
V1 O19 V2 136.2(5) . .
V2 O19 Nb1 105.2(4) . .
V4 O21 V6 98.2(3) . 6
V4 O21 V7 98.2(4) . .
V6 O21 V7 124.0(4) 6 .
S1 O24 V1 131.4(7) . .
S2 O24 V1 138.8(9) . .
S2 O24 O26 55.7(7) . .
O26 O24 V1 96.7(6) . .
O26 O24 S1 43.0(6) . .
S1 O25 O25 56.8(8) . 8
S1 O26 Nb1 143.9(12) . .
S1 O26 O24 70.4(7) . .
S1 O26 O24 70.4(7) . 8
S2 O26 Nb1 157.4(12) . .
S2 O26 O24 56.6(5) . .
S2 O26 O24 56.6(5) . 8
O24 O26 Nb1 122.1(6) 8 .
O24 O26 Nb1 122.1(6) . .
O24 O26 O24 112.7(11) . 8
S2 O27 V3 125.0(11) . .
O2 C1 O2 125.6(16) . 8
O2 C1 C8 116.9(8) . .
O2 C1 C8 116.9(8) 8 .
C3 C2 H2 120.1 . .
C8 C2 H2 120.1 . .
C8 C2 C3 119.8(12) . .
C2 C3 C4 121.7(10) . .
C7 C3 C2 119.3(11) . .
C7 C3 C4 118.7(11) . .
O9 C4 C3 116.6(10) . .
O14 C4 O9 124.6(10) . .
O14 C4 C3 118.8(10) . .
O16 C5 C10 117.3(11) . .
O17 C5 O16 124.3(11) . .
O17 C5 C10 117.7(11) . .
O6 C6 O11 127.7(10) . .
O6 C6 C9 115.7(9) . .
O11 C6 C9 116.5(9) . .
C3 C7 C3 120.3(15) 8 .
C3 C7 H7 119.8 8 .
C3 C7 H7 119.8 . .
C2 C8 C1 119.5(8) 8 .
C2 C8 C1 119.5(8) . .
C2 C8 C2 121.0(16) 8 .
C12 C9 C6 120.1(10) . .
C12 C9 C14 120.9(10) . .
C14 C9 C6 118.8(10) . .
C5 C10 C12 120.6(11) . .
C11 C10 C5 121.7(11) . .
C11 C10 C12 117.6(11) . .
C10 C11 H11 119.5 . .
C10 C11 C13 121.1(11) . .
C13 C11 H11 119.5 . .
C9 C12 C10 121.1(11) . .
C9 C12 H12 119.5 . .
C10 C12 H12 119.5 . .
C11 C13 C14 120.4(10) . .
C11 C13 C15 122.4(11) . 7
C14 C13 C15 117.1(11) . 7
C9 C14 C13 118.8(10) . .
C9 C14 H14 120.6 . .
C13 C14 H14 120.6 . .
O1 C15 O15 124.1(13) . .
O1 C15 C13 118.3(12) . 7
O15 C15 C13 116.8(12) . 7
O28 S3 O30 110(2) . .
O28 S3 O31 112(2) . .
O29 S3 O28 115(3) . .
O29 S3 O30 108(3) . .
O29 S3 O31 112(2) . .
O31 S3 O30 99(3) . .
O32 S4 O32 116(3) . 7_655
O33 S4 O32 105.1(17) 7_655 7_655
O33 S4 O32 105.1(17) . .
O33 S4 O32 105.3(19) . 7_655
O33 S4 O32 105.3(19) 7_655 .
O33 S4 O33 121(4) . 7_655

loop_
_geom_bond_atom_site_label_1
_geom_bond_atom_site_label_2
_geom_bond_distance
_geom_bond_site_symmetry_2
Nb1 V1 3.1561(19) 8
Nb1 V1 3.1562(19) .
Nb1 V2 3.187(2) .
Nb1 V2 3.187(2) 8
Nb1 V3 3.180(3) .
Nb1 O5 2.088(9) 8
Nb1 O5 2.088(9) .
Nb1 O13 2.118(11) .
Nb1 O19 2.064(8) 8
Nb1 O19 2.064(8) .
Nb1 O20 1.716(10) .
Nb1 O26 2.247(13) .
V1 O5 1.914(9) .
V1 O15 2.042(9) .
V1 O16 2.017(9) .
V1 O18 1.598(8) .
V1 O19 1.895(8) .
V1 O24 2.426(11) .
V2 O2 2.039(9) .
V2 O4 1.599(8) .
V2 O13 1.936(5) .
V2 O17 1.998(8) .
V2 O19 1.947(8) .
V3 O1 2.033(9) 8
V3 O1 2.033(9) .
V3 O5 1.922(9) .
V3 O5 1.922(9) 8
V3 O8 1.626(11) .
V3 O27 2.458(15) .
V4 V5 2.890(4) .
V4 V6 2.901(2) .
V4 V6 2.901(2) 6
V4 V7 2.911(4) .
V4 Cl1 3.204(5) .
V4 O10 1.869(8) .
V4 O10 1.869(8) 6
V4 O21 1.877(8) 6
V4 O21 1.877(8) .
V4 O22 1.604(11) .
V5 O7 1.590(11) .
V5 O10 1.966(8) .
V5 O10 1.966(8) 6
V5 O14 2.014(8) 6
V5 O14 2.014(8) .
V6 O3 1.576(8) .
V6 O9 2.008(7) .
V6 O10 1.977(8) .
V6 O11 2.041(8) .
V6 O21 1.959(7) 6
V7 O6 2.000(7) .
V7 O6 2.000(7) 6
V7 O12 1.589(13) .
V7 O21 1.973(8) 6
V7 O21 1.973(8) .
S1 O23 1.401(18) .
S1 O24 1.674(12) .
S1 O24 1.674(12) 8
S1 O25 1.545(17) 8
S1 O25 1.545(17) .
S1 O26 1.212(15) .
S2 O23 1.51(2) .
S2 O24 1.472(12) 8
S2 O24 1.472(11) .
S2 O26 1.457(17) .
S2 O27 1.462(18) .
O1 C15 1.202(16) .
O2 C1 1.246(11) .
O6 C6 1.242(13) .
O9 C4 1.301(14) .
O11 C6 1.245(12) .
O14 C4 1.218(13) .
O15 C15 1.296(16) .
O16 C5 1.291(14) .
O17 C5 1.276(14) .
O24 O26 1.631(13) .
O25 O25 1.69(4) 8
C1 C8 1.50(2) .
C2 H2 0.9300 .
C2 C3 1.396(16) .
C2 C8 1.374(14) .
C3 C4 1.486(17) .
C3 C7 1.390(15) .
C5 C10 1.430(17) .
C6 C9 1.516(15) .
C7 H7 0.9301 .
C9 C12 1.374(15) .
C9 C14 1.403(15) .
C10 C11 1.398(16) .
C10 C12 1.452(16) .
C11 H11 0.9300 .
C11 C13 1.404(16) .
C12 H12 0.9300 .
C13 C14 1.426(16) .
C13 C15 1.483(18) 7
C14 H14 0.9300 .
S3 O28 1.46(2) .
S3 O29 1.45(2) .
S3 O30 1.51(2) .
S3 O31 1.50(2) .
S4 O32 1.64(4) .
S4 O32 1.64(4) 7_655
S4 O33 1.50(4) 7_655
S4 O33 1.50(4) .

loop_
_geom_torsion_atom_site_label_1
_geom_torsion_atom_site_label_2
_geom_torsion_atom_site_label_3
_geom_torsion_atom_site_label_4
_geom_torsion
_geom_torsion_site_symmetry_1
_geom_torsion_site_symmetry_4
Nb1 V1 O19 V2 -133.2(9) . .
V1 O15 C15 O1 20(2) . .
V1 O15 C15 C13 -170.6(9) . 7
V1 O16 C5 O17 -12(2) . .
V1 O16 C5 C10 177.7(9) . .
V1 O24 O26 Nb1 6.3(11) . .
V1 O24 O26 S1 148.3(8) . .
V1 O24 O26 S2 -146.8(10) . .
V1 O24 O26 O24 -154.1(8) . 8
V2 O2 C1 O2 13(3) . 8
V2 O2 C1 C8 -176.1(10) . .
V2 O17 C5 O16 5(2) . .
V2 O17 C5 C10 175.5(10) . .
V3 O1 C15 O15 -3(3) . .
V3 O1 C15 C13 -173.2(10) . 7
V5 V4 O10 V6 126.0(4) . .
V5 V4 O21 V6 20.5(3) . 6
V5 V4 O21 V7 -105.8(3) . .
V5 O14 C4 O9 9.7(19) . .
V5 O14 C4 C3 -170.1(8) . .
V6 V4 O10 V5 -24.7(3) 6 .
V6 V4 O10 V5 -126.0(4) . .
V6 V4 O10 V6 101.3(3) 6 .
V6 V4 O21 V6 101.9(3) . 6
V6 V4 O21 V7 -24.4(3) . .
V6 V4 O21 V7 -126.3(4) 6 .
V6 O9 C4 O14 -7.5(18) . .
V6 O9 C4 C3 172.4(7) . .
V6 O11 C6 O6 3.6(19) . .
V6 O11 C6 C9 -177.9(7) . .
V7 V4 O10 V5 -105.7(3) . .
V7 V4 O10 V6 20.2(4) . .
V7 V4 O21 V6 126.3(4) . 6
V7 O6 C6 O11 -9(2) . .
V7 O6 C6 C9 172.9(8) . .
Cl1 V4 O10 V5 -64.4(2) . .
Cl1 V4 O10 V6 61.6(2) . .
Cl1 V4 O21 V6 61.9(2) . 6
Cl1 V4 O21 V7 -64.4(2) . .
S1 O24 O26 Nb1 -142.1(13) . .
S1 O24 O26 O24 57.5(10) . 8
S2 O24 O26 Nb1 153.1(14) . .
S2 O24 O26 O24 -7.3(12) . 8
O2 C1 C8 C2 174.5(14) 8 .
O2 C1 C8 C2 -174.5(14) . 8
O2 C1 C8 C2 -3(2) 8 8
O2 C1 C8 C2 3(2) . .
O5 V1 O19 Nb1 -14.5(4) . .
O5 V1 O19 V2 -147.8(7) . .
O6 C6 C9 C12 -175.4(12) . .
O6 C6 C9 C14 -0.1(17) . .
O10 V4 O10 V5 7.5(4) 6 .
O10 V4 O10 V6 133.4(2) 6 .
O10 V4 O21 V6 62.1(6) . 6
O10 V4 O21 V6 -10.1(3) 6 6
O10 V4 O21 V7 -64.2(6) . .
O10 V4 O21 V7 -136.4(3) 6 .
O11 C6 C9 C12 5.9(17) . .
O11 C6 C9 C14 -178.8(11) . .
O15 V1 O19 Nb1 54.2(10) . .
O15 V1 O19 V2 -79.0(11) . .
O16 V1 O19 Nb1 142.0(4) . .
O16 V1 O19 V2 8.8(7) . .
O16 C5 C10 C11 3(2) . .
O16 C5 C10 C12 -179.6(12) . .
O17 C5 C10 C11 -168.4(13) . .
O17 C5 C10 C12 9(2) . .
O18 V1 O19 Nb1 -118.2(5) . .
O18 V1 O19 V2 108.5(7) . .
O21 V4 O10 V5 -136.0(3) 6 .
O21 V4 O10 V5 -64.5(6) . .
O21 V4 O10 V6 -10.0(3) 6 .
O21 V4 O10 V6 61.4(7) . .
O21 V4 O21 V6 133.5(2) 6 6
O21 V4 O21 V7 7.2(4) 6 .
O22 V4 O10 V5 116.7(4) . .
O22 V4 O10 V6 -117.3(4) . .
O22 V4 O21 V6 -119.2(4) . 6
O22 V4 O21 V7 114.5(4) . .
O23 S1 O24 V1 172.8(10) . .
O23 S1 O24 O26 -143.1(11) . .
O23 S1 O25 O25 103.1(9) . 8
O23 S1 O26 Nb1 180.000(0) . .
O23 S1 O26 O24 -62.1(5) . 8
O23 S1 O26 O24 62.1(5) . .
O23 S2 O24 V1 165.7(11) . .
O23 S2 O24 O26 110.1(12) . .
O23 S2 O26 Nb1 180.000(1) . .
O23 S2 O26 O24 -86.0(7) . .
O23 S2 O26 O24 86.0(7) . 8
O23 S2 O27 V3 180.000(1) . .
O24 V1 O19 Nb1 70.5(4) . .
O24 V1 O19 V2 -62.7(7) . .
O24 S1 O24 V1 -97.2(10) 8 .
O24 S1 O24 O26 -53.1(10) 8 .
O24 S1 O25 O25 -166.8(9) . 8
O24 S1 O25 O25 -30.7(19) 8 8
O24 S1 O26 Nb1 117.9(5) . .
O24 S1 O26 Nb1 -117.9(5) 8 .
O24 S1 O26 O24 124.3(11) 8 .
O24 S1 O26 O24 -124.3(11) . 8
O24 S2 O24 V1 66(2) 8 .
O24 S2 O24 O26 10.5(17) 8 .
O24 S2 O26 Nb1 94.0(7) 8 .
O24 S2 O26 Nb1 -94.0(7) . .
O24 S2 O26 O24 171.9(13) . 8
O24 S2 O26 O24 -171.9(13) 8 .
O24 S2 O27 V3 68.8(8) . .
O24 S2 O27 V3 -68.8(8) 8 .
O25 S1 O24 V1 36(3) 8 .
O25 S1 O24 V1 63.7(12) . .
O25 S1 O24 O26 80(2) 8 .
O25 S1 O24 O26 107.8(11) . .
O25 S1 O26 Nb1 -34.9(9) 8 .
O25 S1 O26 Nb1 34.9(9) . .
O25 S1 O26 O24 -152.7(10) 8 .
O25 S1 O26 O24 152.7(10) . 8
O25 S1 O26 O24 -83.0(10) . .
O25 S1 O26 O24 83.0(10) 8 8
O26 S1 O24 V1 -44.1(10) . .
O26 S1 O25 O25 -101.1(8) . 8
O26 S2 O24 V1 55.6(14) . .
O26 S2 O27 V3 0.000(1) . .
O27 S2 O24 V1 -43.7(16) . .
O27 S2 O24 O26 -99.3(13) . .
O27 S2 O26 Nb1 0.000(1) . .
O27 S2 O26 O24 94.0(7) . .
O27 S2 O26 O24 -94.0(7) . 8
C2 C3 C4 O9 -7.3(17) . .
C2 C3 C4 O14 172.5(11) . .
C2 C3 C7 C3 5(2) . 8
C3 C2 C8 C1 178.4(13) . .
C3 C2 C8 C2 -4(2) . 8
C4 C3 C7 C3 -179.8(9) . 8
C5 C10 C11 C13 177.5(13) . .
C5 C10 C12 C9 178.5(13) . .
C6 C9 C12 C10 -179.2(11) . .
C6 C9 C14 C13 -178.4(11) . .
C7 C3 C4 O9 178.1(11) . .
C7 C3 C4 O14 -2.1(18) . .
C8 C2 C3 C4 -175.2(13) . .
C8 C2 C3 C7 -0.7(19) . .
C10 C11 C13 C14 2(2) . .
C10 C11 C13 C15 177.4(13) . 7
C11 C10 C12 C9 -4(2) . .
C11 C13 C14 C9 -0.8(19) . .
C12 C9 C14 C13 -3.2(19) . .
C12 C10 C11 C13 0(2) . .
C14 C9 C12 C10 6(2) . .
C15 C13 C14 C9 -176.1(12) 7 .

loop_
_twin_individual_id
_twin_individual_mass_fraction_refined
1 0.92(6)
2 0.08(6)
